data_2231416
loop_
_publ_author_name
'Rivera, Augusto'
'Quiroga, Diego'
'R\'ios-Motta, Jaime'
'Fejfarov\'a, Karla'
'Du\<sek, Michal'

_publ_section_title
;
 Di-<i>n</i>-butyl
 4,4'-dihydroxy-3,3'-{[(3a<i>RS</i>,7a<i>RS</i>)-2,3,3a,4,5,6,7,7a-octahydro-1<i>H</i>-1,3-benzimidazole-1,3-diyl]bis(methylene)}dibenzoate
;
_journal_coeditor_code BT5598
_journal_issue 9
_journal_name_full 'Acta Crystallographica Section E'
_journal_page_first o2297
_journal_paper_doi 10.1107/S1600536811031205
_journal_volume 67
_journal_year 2011
_chemical_formula_iupac 'C31 H42 N2 O6'
_chemical_formula_moiety 'C31 H42 N2 O6'
_chemical_formula_sum 'C31 H42 N2 O6'
_chemical_formula_weight 538.7
_chemical_name_systematic
;
Di-<i>n</i>-butyl
4,4'-dihydroxy-3,3'-{[(3a<i>RS</i>,7a<i>RS</i>)-2,3,3a,4,5,6,7,7a-octahydro-
1<i>H</i>-1,3-benzimidazole-1,3-diyl]bis(methylene)}dibenzoate
;
_space_group_IT_number 15
_symmetry_cell_setting monoclinic
_symmetry_space_group_name_Hall '-C 2yc'
_symmetry_space_group_name_H-M 'C 1 2/c 1'
_cell_angle_alpha 90
_cell_angle_beta 95.077(2)
_cell_angle_gamma 90
_cell_formula_units_Z 4
_cell_length_a 15.4471(3)
_cell_length_b 8.8103(2)
_cell_length_c 20.9374(4)
_cell_measurement_reflns_used 7161
_cell_measurement_temperature 120
_cell_measurement_theta_max 67.02
_cell_measurement_theta_min 2.87
_cell_volume 2838.27(10)
_computing_cell_refinement 'CrysAlis PRO (Agilent, 2010)'
_computing_data_collection 'CrysAlis PRO (Agilent, 2010)'
_computing_data_reduction 'CrysAlis PRO (Agilent, 2010)'
_computing_molecular_graphics 'DIAMOND (Brandenburg & Putz, 2005)'
_computing_publication_material 'JANA2006 (Pet\<r\'i\<cek <i>et al.</i>, 2006)'
_computing_structure_refinement 'JANA2006 (Pet\<r\'i\<cek <i>et al.</i>, 2006)'
_computing_structure_solution 'SIR2002 (Burla <i>et al.</i>, 2003)'
_diffrn_ambient_temperature 120
_diffrn_detector_area_resol_mean 10.3784
_diffrn_measured_fraction_theta_full 0.99
_diffrn_measured_fraction_theta_max 0.99
_diffrn_measurement_device 'four-cycle diffractometer'
_diffrn_measurement_device_type 'Agilent Xcalibur diffractometer with an Atlas (Gemini ultra Cu) detector'
_diffrn_measurement_method 'Rotation method data acquisition using \w'
_diffrn_radiation_monochromator mirror
_diffrn_radiation_source 'Enhance Ultra (Cu) X-ray Source'
_diffrn_radiation_type 'Cu K\a'
_diffrn_radiation_wavelength 1.5418
_diffrn_reflns_av_R_equivalents 0.0301
_diffrn_reflns_av_sigmaI/netI 0.0166
_diffrn_reflns_limit_h_max 18
_diffrn_reflns_limit_h_min -17
_diffrn_reflns_limit_k_max 10
_diffrn_reflns_limit_k_min -10
_diffrn_reflns_limit_l_max 24
_diffrn_reflns_limit_l_min -24
_diffrn_reflns_number 13938
_diffrn_reflns_reduction_process
;
Integration of the CCD images was done by program CrysAlisPro
(Agilent Technologies, 2010). The same program was used for indexing of the
crystal shape and absorption correction.
;
_diffrn_reflns_theta_full 67.21
_diffrn_reflns_theta_max 67.21
_diffrn_reflns_theta_min 4.24
_diffrn_standards_number 0
_exptl_absorpt_coefficient_mu 0.702
_exptl_absorpt_correction_T_max 1
_exptl_absorpt_correction_T_min 0.868
_exptl_absorpt_correction_type multi-scan
_exptl_absorpt_process_details
;
(CrysAlis PRO; Agilent, 2010)
;
_exptl_crystal_colour colourless
_exptl_crystal_density_diffrn 1.2602
_exptl_crystal_density_method 'not measured'
_exptl_crystal_description prism
_exptl_crystal_F_000 1160
_exptl_crystal_size_max 0.382
_exptl_crystal_size_mid 0.283
_exptl_crystal_size_min 0.196
_refine_diff_density_max 0.20
_refine_diff_density_min -0.19
_refine_ls_extinction_coef 24E2(5)
_refine_ls_extinction_method 'B-C type 1 Lorentzian isotropic (Becker & Coppens, 1974)'
_refine_ls_goodness_of_fit_ref 1.73
_refine_ls_hydrogen_treatment mixed
_refine_ls_number_constraints 81
_refine_ls_number_parameters 181
_refine_ls_number_reflns 2533
_refine_ls_number_restraints 0
_refine_ls_R_factor_all 0.0418
_refine_ls_R_factor_gt 0.0355
_refine_ls_shift/su_max 0.0085
_refine_ls_shift/su_mean 0.0002
_refine_ls_structure_factor_coef Fsqd
_refine_ls_weighting_details w=1/[\s^2^(I)+0.0016I^2^]
_refine_ls_weighting_scheme sigma
_refine_ls_wR_factor_gt 0.0996
_refine_ls_wR_factor_ref 0.1044
_reflns_number_gt 2157
_reflns_number_total 2533
_reflns_threshold_expression I>3\s(I)
_cod_data_source_file bt5598.cif
_cod_data_source_block I
_cod_original_sg_symbol_H-M 'C 2/c'
_cod_database_code 2231416
_cod_database_fobs_code 2231416

loop_
_symmetry_equiv_pos_site_id
_symmetry_equiv_pos_as_xyz
1 x,y,z
2 -x,y,-z+1/2
3 -x,-y,-z
4 x,-y,z+1/2
5 x+1/2,y+1/2,z
6 -x+1/2,y+1/2,-z+1/2
7 -x+1/2,-y+1/2,-z
8 x+1/2,-y+1/2,z+1/2

loop_
_atom_site_type_symbol
_atom_site_label
_atom_site_fract_x
_atom_site_fract_y
_atom_site_fract_z
_atom_site_U_iso_or_equiv
_atom_site_adp_type
_atom_site_calc_flag
_atom_site_refinement_flags
_atom_site_occupancy
_atom_site_symmetry_multiplicity
O O1 0.16850(6) 0.28700(12) 0.16508(5) 0.0355(3) Uani d . 1 8
O O2 0.23006(6) 0.43687(10) 0.09549(4) 0.0246(3) Uani d . 1 8
O O3 0.47351(6) -0.13568(10) 0.08411(4) 0.0251(3) Uani d . 1 8
N N1 0.45250(4) -0.23982(9) 0.20231(3) 0.0195(3) Uani d . 1 8
C C1 0.5 -0.13860(11) 0.25 0.0198(5) Uani d . 1 4
C C2 0.45565(8) -0.39174(13) 0.23189(6) 0.0198(4) Uani d . 1 8
C C3 0.44634(8) -0.52666(14) 0.18685(6) 0.0254(4) Uani d . 1 8
C C4 0.45780(9) -0.67130(15) 0.22757(7) 0.0299(4) Uani d . 1 8
C C5 0.36225(8) -0.19088(14) 0.18416(6) 0.0224(4) Uani d . 1 8
C C6 0.35796(8) -0.04774(14) 0.14442(6) 0.0198(3) Uani d . 1 8
C C7 0.29735(8) 0.06379(14) 0.15343(6) 0.0207(4) Uani d . 1 8
C C8 0.28954(8) 0.19235(14) 0.11452(6) 0.0209(4) Uani d . 1 8
C C9 0.34430(8) 0.20849(15) 0.06556(6) 0.0219(4) Uani d . 1 8
C C10 0.40580(8) 0.09904(15) 0.05580(6) 0.0226(4) Uani d . 1 8
C C11 0.41305(8) -0.02913(14) 0.09496(6) 0.0208(4) Uani d . 1 8
C C12 0.22324(8) 0.30676(15) 0.12800(6) 0.0227(4) Uani d . 1 8
C C13 0.16944(8) 0.55491(14) 0.11005(7) 0.0258(4) Uani d . 1 8
C C14 0.17797(8) 0.68569(14) 0.06461(6) 0.0235(4) Uani d . 1 8
C C15 0.12183(9) 0.81927(15) 0.08138(7) 0.0289(4) Uani d . 1 8
C C16 0.12224(10) 0.94748(16) 0.03283(7) 0.0347(4) Uani d . 1 8
H H1a 0.540883 -0.078171 0.22915 0.0238 Uiso calc R 1 8
H H2 0.406857 -0.405328 0.256706 0.0237 Uiso calc R 1 8
H H3a 0.490696 -0.522444 0.157548 0.0305 Uiso calc R 1 8
H H3b 0.389436 -0.526022 0.164321 0.0305 Uiso calc R 1 8
H H4a 0.408928 -0.683029 0.252453 0.0359 Uiso calc R 1 8
H H4b 0.456989 -0.758307 0.19992 0.0359 Uiso calc R 1 8
H H5a 0.332944 -0.174885 0.222158 0.0269 Uiso calc R 1 8
H H5b 0.331366 -0.270607 0.16066 0.0269 Uiso calc R 1 8
H H7 0.259748 0.052498 0.18726 0.0249 Uiso calc R 1 8
H H9 0.339264 0.296369 0.038382 0.0263 Uiso calc R 1 8
H H10 0.443506 0.111227 0.022094 0.0271 Uiso calc R 1 8
H H13a 0.182864 0.588987 0.153344 0.0309 Uiso calc R 1 8
H H13b 0.111248 0.515806 0.104655 0.0309 Uiso calc R 1 8
H H14a 0.161007 0.653244 0.021541 0.0281 Uiso calc R 1 8
H H14b 0.23765 0.717093 0.066364 0.0281 Uiso calc R 1 8
H H15a 0.063247 0.785325 0.084261 0.0346 Uiso calc R 1 8
H H15b 0.141765 0.856808 0.123154 0.0346 Uiso calc R 1 8
H H16a 0.087619 1.030154 0.046201 0.0521 Uiso calc R 1 8
H H16b 0.180815 0.981529 0.029994 0.0521 Uiso calc R 1 8
H H16c 0.098561 0.911715 -0.00838 0.0521 Uiso calc R 1 8
H H3 0.4785(11) -0.193(2) 0.1188(9) 0.0376 Uiso d T 1 8

loop_
_atom_site_aniso_label
_atom_site_aniso_U_11
_atom_site_aniso_U_22
_atom_site_aniso_U_33
_atom_site_aniso_U_12
_atom_site_aniso_U_13
_atom_site_aniso_U_23
_atom_site_aniso_type_symbol
O1 0.0375(6) 0.0326(6) 0.0388(6) 0.0083(4) 0.0174(5) 0.0107(4) O
O2 0.0237(4) 0.0207(5) 0.0297(5) 0.0030(3) 0.0044(4) 0.0042(4) O
O3 0.0297(5) 0.0239(5) 0.0220(5) 0.0055(4) 0.0045(4) 0.0015(4) O
N1 0.0209(5) 0.0171(5) 0.0198(5) 0.0000(4) -0.0019(4) 0.0003(4) N
C1 0.0220(8) 0.0160(8) 0.0210(8) 0 -0.0007(7) 0 C
C2 0.0217(6) 0.0169(6) 0.0204(6) -0.0003(5) 0.0007(5) 0.0012(5) C
C3 0.0275(6) 0.0205(7) 0.0270(7) -0.0003(5) -0.0044(5) -0.0025(5) C
C4 0.0348(8) 0.0188(7) 0.0345(7) -0.0021(5) -0.0062(6) -0.0024(5) C
C5 0.0191(6) 0.0228(7) 0.0246(6) -0.0008(5) -0.0016(5) 0.0045(5) C
C6 0.0197(6) 0.0207(6) 0.0180(6) -0.0040(4) -0.0036(5) 0.0005(5) C
C7 0.0186(6) 0.0238(7) 0.0194(6) -0.0032(5) -0.0001(5) 0.0010(5) C
C8 0.0217(6) 0.0200(7) 0.0202(6) -0.0025(5) -0.0015(5) 0.0007(5) C
C9 0.0266(6) 0.0201(6) 0.0186(6) -0.0030(5) -0.0004(5) 0.0018(5) C
C10 0.0263(6) 0.0239(7) 0.0177(6) -0.0014(5) 0.0030(5) 0.0005(5) C
C11 0.0207(6) 0.0218(7) 0.0193(6) -0.0013(5) -0.0019(5) -0.0031(5) C
C12 0.0236(6) 0.0234(7) 0.0209(6) -0.0013(5) -0.0002(5) 0.0028(5) C
C13 0.0230(6) 0.0229(7) 0.0320(7) 0.0032(5) 0.0055(5) 0.0006(5) C
C14 0.0237(6) 0.0209(7) 0.0251(7) -0.0001(5) -0.0011(5) 0.0003(5) C
C15 0.0264(7) 0.0222(7) 0.0382(8) 0.0002(5) 0.0039(6) -0.0005(6) C
C16 0.0362(8) 0.0239(7) 0.0432(8) 0.0042(6) -0.0019(6) 0.0033(6) C

loop_
_atom_type_symbol
_atom_type_scat_dispersion_real
_atom_type_scat_dispersion_imag
_atom_type_scat_source
C 0.0181 0.0091 'International Tables Vol C tables 4.2.6.8 and 6.1.1.1'
H 0.0000 0.0000 'International Tables Vol C tables 4.2.6.8 and 6.1.1.1'
N 0.0311 0.0180 'International Tables Vol C tables 4.2.6.8 and 6.1.1.1'
O 0.0492 0.0322 'International Tables Vol C tables 4.2.6.8 and 6.1.1.1'

loop_
_geom_angle_atom_site_label_1
_geom_angle_atom_site_label_2
_geom_angle_atom_site_label_3
_geom_angle_site_symmetry_1
_geom_angle_site_symmetry_3
_geom_angle
C12 O2 C13 . . 115.15(10)
C11 O3 H3 . . 105.7(12)
C1 N1 C2 . . 105.49(7)
C1 N1 C5 . . 113.40(7)
C2 N1 C5 . . 111.64(8)
N1 C1 N1 . 2_655 106.10(7)
N1 C1 H1a . . 109.4715
N1 C1 H1a . 2_655 109.4713
N1 C1 H1a 2_655 . 109.4713
N1 C1 H1a 2_655 2_655 109.4715
H1a C1 H1a . 2_655 112.6412
N1 C2 C2 . 2_655 101.91(9)
N1 C2 C3 . . 116.92(9)
N1 C2 H2 . . 110.0241
C2 C2 C3 2_655 . 110.19(10)
C2 C2 H2 2_655 . 116.771
C3 C2 H2 . . 101.7125
C2 C3 C4 . . 107.78(10)
C2 C3 H3a . . 109.471
C2 C3 H3b . . 109.4714
C4 C3 H3a . . 109.4714
C4 C3 H3b . . 109.472
H3a C3 H3b . . 111.1071
C3 C4 C4 . 2_655 112.90(11)
C3 C4 H4a . . 109.4707
C3 C4 H4b . . 109.4703
C4 C4 H4a 2_655 . 109.4719
C4 C4 H4b 2_655 . 109.4713
H4a C4 H4b . . 105.8086
N1 C5 C6 . . 112.36(10)
N1 C5 H5a . . 109.4714
N1 C5 H5b . . 109.4706
C6 C5 H5a . . 109.4712
C6 C5 H5b . . 109.4714
H5a C5 H5b . . 106.42
C5 C6 C7 . . 121.09(11)
C5 C6 C11 . . 120.22(11)
C7 C6 C11 . . 118.62(11)
C6 C7 C8 . . 121.50(11)
C6 C7 H7 . . 119.2469
C8 C7 H7 . . 119.2486
C7 C8 C9 . . 119.09(11)
C7 C8 C12 . . 117.83(11)
C9 C8 C12 . . 123.08(11)
C8 C9 C10 . . 120.53(11)
C8 C9 H9 . . 119.7338
C10 C9 H9 . . 119.7345
C9 C10 C11 . . 119.93(12)
C9 C10 H10 . . 120.0369
C11 C10 H10 . . 120.0376
O3 C11 C6 . . 120.83(11)
O3 C11 C10 . . 118.84(11)
C6 C11 C10 . . 120.33(11)
O1 C12 O2 . . 122.61(12)
O1 C12 C8 . . 123.94(12)
O2 C12 C8 . . 113.44(11)
O2 C13 C14 . . 108.75(11)
O2 C13 H13a . . 109.4715
O2 C13 H13b . . 109.4713
C14 C13 H13a . . 109.4714
C14 C13 H13b . . 109.4715
H13a C13 H13b . . 110.1822
C13 C14 C15 . . 111.23(11)
C13 C14 H14a . . 109.4707
C13 C14 H14b . . 109.4712
C15 C14 H14a . . 109.4716
C15 C14 H14b . . 109.4715
H14a C14 H14b . . 107.6531
C14 C15 C16 . . 112.60(12)
C14 C15 H15a . . 109.4712
C14 C15 H15b . . 109.4717
C16 C15 H15a . . 109.4711
C16 C15 H15b . . 109.4712
H15a C15 H15b . . 106.1546
C15 C16 H16a . . 109.4718
C15 C16 H16b . . 109.4721
C15 C16 H16c . . 109.4718
H16a C16 H16b . . 109.4713
H16a C16 H16c . . 109.4705
H16b C16 H16c . . 109.4698

loop_
_geom_bond_atom_site_label_1
_geom_bond_atom_site_label_2
_geom_bond_site_symmetry_2
_geom_bond_distance
O1 C12 . 1.2100(17)
O2 C12 . 1.3421(15)
O2 C13 . 1.4498(16)
O3 C11 . 1.3575(15)
O3 H3 . 0.884(18)
N1 C1 . 1.4836(9)
N1 C2 . 1.4738(14)
N1 C5 . 1.4765(13)
C1 H1a . 0.96
C1 H1a 2_655 0.96
C2 C2 2_655 1.5061(16)
C2 C3 . 1.5163(17)
C2 H2 . 0.96
C3 C4 . 1.5347(18)
C3 H3a . 0.96
C3 H3b . 0.96
C4 C4 2_655 1.5381(19)
C4 H4a . 0.96
C4 H4b . 0.96
C5 C6 . 1.5090(17)
C5 H5a . 0.96
C5 H5b . 0.96
C6 C7 . 1.3816(17)
C6 C11 . 1.4070(17)
C7 C8 . 1.3943(17)
C7 H7 . 0.96
C8 C9 . 1.3928(18)
C8 C12 . 1.4818(18)
C9 C10 . 1.3815(18)
C9 H9 . 0.96
C10 C11 . 1.3941(17)
C10 H10 . 0.96
C13 C14 . 1.5074(18)
C13 H13a . 0.96
C13 H13b . 0.96
C14 C15 . 1.5213(18)
C14 H14a . 0.96
C14 H14b . 0.96
C15 C16 . 1.520(2)
C15 H15a . 0.96
C15 H15b . 0.96
C16 H16a . 0.96
C16 H16b . 0.96
C16 H16c . 0.96

loop_
_geom_hbond_atom_site_label_D
_geom_hbond_atom_site_label_H
_geom_hbond_atom_site_label_A
_geom_hbond_site_symmetry_A
_geom_hbond_distance_DH
_geom_hbond_distance_HA
_geom_hbond_distance_DA
_geom_hbond_angle_DHA
_geom_hbond_publ_flag
C5 H5a O1 6_545 0.96 2.39 3.2393(16) 147.73 y
O3 H3 N1 . 0.884(18) 1.873(18) 2.6859(12) 152.0(17) y
